data_4064119
loop_
_publ_author_name
'Liu, Yanyan'
'Zhao, Yanxia'
'Yang, Xiao-Juan'
'Li, Shaoguang'
'Gao, Jing'
'Yang, Peiju'
'Xia, Yana'
'Wu, Biao'

_publ_section_title
;
 Calcium Complexes of Noninnocent \a-Diimine Ligands
;
_journal_issue 6
_journal_name_full Organometallics
_journal_page_first 1599
_journal_paper_doi 10.1021/om101139n
_journal_volume 30
_journal_year 2011
_chemical_formula_sum 'C60 H80 Ca K2 N4 O'
_chemical_formula_weight 991.56
_chemical_name_systematic
; 
 ? 
;
_space_group_IT_number 20
_symmetry_cell_setting orthorhombic
_symmetry_space_group_name_Hall 'C 2c 2'
_symmetry_space_group_name_H-M 'C 2 2 21'
_atom_sites_solution_hydrogens geom
_atom_sites_solution_primary direct
_atom_sites_solution_secondary difmap
_audit_creation_method SHELXL-97
_cell_angle_alpha 90.00
_cell_angle_beta 90.00
_cell_angle_gamma 90.00
_cell_formula_units_Z 4
_cell_length_a 11.188(3)
_cell_length_b 35.056(10)
_cell_length_c 16.275(5)
_cell_measurement_temperature 293(2)
_cell_volume 6383(3)
_computing_cell_refinement 'Bruker SMART'
_computing_data_collection 'Bruker SMART APEX II'
_computing_data_reduction 'Bruker SAINT'
_computing_structure_refinement 'SHELXL-97 (Sheldrick, 1997)'
_computing_structure_solution 'SHELXS-97 (Sheldrick, 1990)'
_diffrn_ambient_temperature 293(2)
_diffrn_measured_fraction_theta_full 0.989
_diffrn_measured_fraction_theta_max 0.989
_diffrn_measurement_device_type 'Bruker APEX II area detector'
_diffrn_measurement_method '\w scans'
_diffrn_radiation_monochromator graphite
_diffrn_radiation_source 'fine-focus sealed tube'
_diffrn_radiation_type MoK\a
_diffrn_radiation_wavelength 0.71073
_diffrn_reflns_av_R_equivalents 0.0386
_diffrn_reflns_av_sigmaI/netI 0.1463
_diffrn_reflns_limit_h_max 13
_diffrn_reflns_limit_h_min -13
_diffrn_reflns_limit_k_max 21
_diffrn_reflns_limit_k_min -43
_diffrn_reflns_limit_l_max 15
_diffrn_reflns_limit_l_min -20
_diffrn_reflns_number 8711
_diffrn_reflns_theta_full 26.37
_diffrn_reflns_theta_max 26.37
_diffrn_reflns_theta_min 1.16
_exptl_absorpt_coefficient_mu 0.266
_exptl_absorpt_correction_T_max 0.9537
_exptl_absorpt_correction_T_min 0.9365
_exptl_absorpt_correction_type multi-scan
_exptl_absorpt_process_details SADABS
_exptl_crystal_colour red
_exptl_crystal_density_diffrn 1.032
_exptl_crystal_density_method 'not measured'
_exptl_crystal_description block
_exptl_crystal_F_000 2136
_exptl_crystal_size_max 0.25
_exptl_crystal_size_mid 0.20
_exptl_crystal_size_min 0.18
_refine_diff_density_max 0.436
_refine_diff_density_min -0.271
_refine_diff_density_rms 0.079
_refine_ls_abs_structure_details 'Flack H D (1983), Acta Cryst. A39, 876-881'
_refine_ls_abs_structure_Flack 0.30(8)
_refine_ls_extinction_method none
_refine_ls_goodness_of_fit_ref 0.948
_refine_ls_hydrogen_treatment constr
_refine_ls_matrix_type full
_refine_ls_number_parameters 319
_refine_ls_number_reflns 6321
_refine_ls_number_restraints 1
_refine_ls_restrained_S_all 0.948
_refine_ls_R_factor_all 0.2055
_refine_ls_R_factor_gt 0.0662
_refine_ls_shift/su_max 0.000
_refine_ls_shift/su_mean 0.000
_refine_ls_structure_factor_coef Fsqd
_refine_ls_weighting_details 'calc w=1/[\s^2^(Fo^2^)+(0.0836P)^2^+0.0000P] where P=(Fo^2^+2Fc^2^)/3'
_refine_ls_weighting_scheme calc
_refine_ls_wR_factor_gt 0.1362
_refine_ls_wR_factor_ref 0.1995
_reflns_number_gt 2490
_reflns_number_total 6321
_reflns_threshold_expression >2sigma(I)
_cod_data_source_file om101139n_si_001.cif
_cod_data_source_block CaiprLK
_cod_depositor_comments
;
The following automatic conversions were performed:
'_atom_site_symetry_multiplicity' tag replaced with
'_atom_site_symmetry_multiplicity'.

Automatic conversion script
Id: cif_correct_tags 1440 2010-10-19 06:21:57Z saulius 

The following automatic conversions were performed:

'_exptl_absorpt_correction_type' value 'Multi-scan' changed to
'multi-scan' according to
/home/saulius/struct/CIF-dictionaries/cif_core.dic dictionary named
'cif_core.dic' version 2.4.1 from 2010-06-29.

Automatic conversion script
Id: cif_fix_values 1715 2011-07-08 13:25:40Z adriana 
;
_cod_original_sg_symbol_H-M C222(1)
_cod_database_code 4064119

loop_
_symmetry_equiv_pos_as_xyz
'x, y, z'
'-x, -y, z+1/2'
'-x, y, -z+1/2'
'x, -y, -z'
'x+1/2, y+1/2, z'
'-x+1/2, -y+1/2, z+1/2'
'-x+1/2, y+1/2, -z+1/2'
'x+1/2, -y+1/2, -z'

loop_
_atom_site_label
_atom_site_type_symbol
_atom_site_fract_x
_atom_site_fract_y
_atom_site_fract_z
_atom_site_U_iso_or_equiv
_atom_site_adp_type
_atom_site_occupancy
_atom_site_symmetry_multiplicity
_atom_site_calc_flag
_atom_site_refinement_flags
Ca1 Ca 0.0000 0.88358(4) 0.2500 0.0476(4) Uani 1 2 d S
K2 K 0.0959(2) 1.0000 0.5000 0.0895(8) Uani 1 2 d S
K1 K 0.0000 0.76733(8) 0.2500 0.1289(10) Uani 1 2 d S
N2 N 0.0206(4) 0.90639(13) 0.3833(3) 0.0539(12) Uani 1 1 d .
N1 N -0.1373(4) 0.84715(13) 0.3210(3) 0.0523(12) Uani 1 1 d .
C1 C -0.1786(5) 0.87745(18) 0.3708(3) 0.0519(15) Uani 1 1 d .
C2 C -0.1051(5) 0.90524(18) 0.4007(3) 0.0558(16) Uani 1 1 d .
C15 C -0.0707(7) 0.7632(2) 0.4893(5) 0.117(3) Uani 1 1 d .
H15A H -0.0074 0.7604 0.4499 0.176 Uiso 1 1 calc R
H15B H -0.1149 0.7398 0.4930 0.176 Uiso 1 1 calc R
H15C H -0.0373 0.7693 0.5421 0.176 Uiso 1 1 calc R
C6 C -0.2623(5) 0.80436(16) 0.2413(4) 0.0611(16) Uani 1 1 d .
C11 C -0.2665(5) 0.83208(19) 0.1699(4) 0.0652(18) Uani 1 1 d .
H11 H -0.2371 0.8567 0.1901 0.078 Uiso 1 1 calc R
C3 C -0.3139(5) 0.88049(18) 0.3812(4) 0.0718(18) Uani 1 1 d .
H3A H -0.3332 0.9042 0.4077 0.108 Uiso 1 1 calc R
H3B H -0.3420 0.8596 0.4141 0.108 Uiso 1 1 calc R
H3C H -0.3516 0.8796 0.3282 0.108 Uiso 1 1 calc R
C10 C -0.2111(6) 0.7871(2) 0.3806(4) 0.0726(19) Uani 1 1 d .
C12 C -0.1859(6) 0.8200(2) 0.1000(4) 0.090(2) Uani 1 1 d .
H12A H -0.2095 0.7953 0.0808 0.134 Uiso 1 1 calc R
H12B H -0.1046 0.8191 0.1188 0.134 Uiso 1 1 calc R
H12C H -0.1924 0.8381 0.0559 0.134 Uiso 1 1 calc R
C13 C -0.3943(6) 0.8384(2) 0.1382(5) 0.105(3) Uani 1 1 d .
H13A H -0.4251 0.8149 0.1167 0.157 Uiso 1 1 calc R
H13B H -0.3935 0.8573 0.0956 0.157 Uiso 1 1 calc R
H13C H -0.4442 0.8469 0.1826 0.157 Uiso 1 1 calc R
C5 C -0.2046(5) 0.81362(17) 0.3147(4) 0.0566(16) Uani 1 1 d .
C14 C -0.1541(7) 0.7954(2) 0.4622(4) 0.085(2) Uani 1 1 d .
H14 H -0.1066 0.8187 0.4568 0.102 Uiso 1 1 calc R
C4 C -0.1551(6) 0.94218(18) 0.4372(4) 0.074(2) Uani 1 1 d .
H4A H -0.2312 0.9371 0.4623 0.111 Uiso 1 1 calc R
H4B H -0.1649 0.9607 0.3943 0.111 Uiso 1 1 calc R
H4C H -0.1008 0.9518 0.4778 0.111 Uiso 1 1 calc R
C16 C -0.2500(7) 0.8021(3) 0.5302(4) 0.117(3) Uani 1 1 d .
H16A H -0.2915 0.7787 0.5410 0.175 Uiso 1 1 calc R
H16B H -0.3059 0.8211 0.5119 0.175 Uiso 1 1 calc R
H16C H -0.2115 0.8107 0.5796 0.175 Uiso 1 1 calc R
C7 C -0.3209(6) 0.7693(2) 0.2332(5) 0.093(2) Uani 1 1 d .
H7 H -0.3573 0.7628 0.1838 0.112 Uiso 1 1 calc R
C8 C -0.3244(8) 0.7445(2) 0.2983(6) 0.110(3) Uani 1 1 d .
H8 H -0.3647 0.7215 0.2930 0.133 Uiso 1 1 calc R
C9 C -0.2696(8) 0.7533(2) 0.3703(6) 0.099(3) Uani 1 1 d .
H9 H -0.2720 0.7359 0.4134 0.119 Uiso 1 1 calc R
C17 C 0.1027(6) 0.91664(16) 0.4414(4) 0.0586(16) Uani 1 1 d .
C22 C 0.0905(7) 0.91024(19) 0.5302(4) 0.0724(19) Uani 1 1 d .
C21 C 0.1847(8) 0.9228(2) 0.5807(5) 0.092(2) Uani 1 1 d .
H21 H 0.1755 0.9199 0.6403 0.110 Uiso 1 1 calc R
C20 C 0.2869(8) 0.9401(2) 0.5522(7) 0.104(3) Uani 1 1 d .
H20 H 0.3519 0.9470 0.5899 0.125 Uiso 1 1 calc R
C23 C 0.2259(6) 0.9427(2) 0.3223(5) 0.083(2) Uani 1 1 d .
H23 H 0.1945 0.9208 0.2916 0.099 Uiso 1 1 calc R
C25 C 0.1492(7) 0.9776(2) 0.2988(4) 0.100(3) Uani 1 1 d .
H25A H 0.1594 0.9830 0.2414 0.150 Uiso 1 1 calc R
H25B H 0.1739 0.9993 0.3306 0.150 Uiso 1 1 calc R
H25C H 0.0666 0.9722 0.3097 0.150 Uiso 1 1 calc R
C19 C 0.3005(7) 0.9437(2) 0.4682(6) 0.093(3) Uani 1 1 d .
H19 H 0.3763 0.9537 0.4471 0.112 Uiso 1 1 calc R
C26 C -0.0071(8) 0.8882(2) 0.5711(4) 0.089(2) Uani 1 1 d .
H26 H -0.0645 0.8803 0.5290 0.106 Uiso 1 1 calc R
C24 C 0.3588(7) 0.9479(3) 0.2963(5) 0.132(4) Uani 1 1 d .
H24A H 0.4020 0.9247 0.3070 0.198 Uiso 1 1 calc R
H24B H 0.3937 0.9684 0.3271 0.198 Uiso 1 1 calc R
H24C H 0.3627 0.9537 0.2387 0.198 Uiso 1 1 calc R
C18 C 0.2113(6) 0.93384(19) 0.4119(5) 0.073(2) Uani 1 1 d .
C27 C 0.0457(7) 0.8521(2) 0.6115(4) 0.112(3) Uani 1 1 d .
H27A H 0.0951 0.8594 0.6572 0.167 Uiso 1 1 calc R
H27B H 0.0930 0.8385 0.5720 0.167 Uiso 1 1 calc R
H27C H -0.0180 0.8361 0.6305 0.167 Uiso 1 1 calc R
O1 O 0.0000 0.6899(4) 0.2500 0.233(6) Uani 1 2 d S
C28 C -0.0751(8) 0.9117(3) 0.6372(5) 0.134(3) Uani 1 1 d .
H28A H -0.1183 0.9320 0.6111 0.201 Uiso 1 1 calc R
H28B H -0.0190 0.9221 0.6757 0.201 Uiso 1 1 calc R
H28C H -0.1302 0.8953 0.6656 0.201 Uiso 1 1 calc R
C29 C -0.070(3) 0.6386(7) 0.237(2) 0.60(3) Uani 1 1 d D
C30 C -0.067(3) 0.6664(5) 0.311(2) 0.41(2) Uani 1 1 d D

loop_
_atom_site_aniso_label
_atom_site_aniso_U_11
_atom_site_aniso_U_22
_atom_site_aniso_U_33
_atom_site_aniso_U_23
_atom_site_aniso_U_13
_atom_site_aniso_U_12
Ca1 0.0512(10) 0.0517(9) 0.0399(9) 0.000 0.0058(9) 0.000
K2 0.1110(19) 0.0691(13) 0.0883(17) -0.0217(13) 0.000 0.000
K1 0.0889(18) 0.148(2) 0.150(2) 0.000 0.022(2) 0.000
N2 0.051(3) 0.064(3) 0.047(3) -0.009(2) -0.002(3) -0.005(3)
N1 0.054(3) 0.059(3) 0.044(3) -0.006(2) 0.008(2) -0.009(3)
C1 0.047(4) 0.071(4) 0.037(3) 0.008(3) 0.004(3) -0.004(3)
C2 0.050(4) 0.071(4) 0.046(4) -0.004(3) 0.005(3) 0.005(4)
C15 0.131(7) 0.121(7) 0.099(6) 0.050(5) -0.010(6) -0.018(6)
C6 0.059(4) 0.065(4) 0.060(4) -0.007(4) 0.000(4) -0.012(3)
C11 0.059(4) 0.071(4) 0.065(5) -0.006(4) -0.007(4) -0.009(4)
C3 0.047(4) 0.080(4) 0.088(5) -0.007(4) 0.010(4) 0.001(4)
C10 0.069(4) 0.078(5) 0.071(5) 0.010(4) 0.000(4) -0.024(4)
C12 0.089(5) 0.094(5) 0.085(5) -0.015(4) 0.023(5) -0.007(5)
C13 0.081(6) 0.139(7) 0.094(5) 0.000(5) -0.014(5) 0.009(5)
C5 0.048(4) 0.057(4) 0.065(4) 0.008(3) 0.006(3) -0.006(3)
C14 0.090(5) 0.092(5) 0.073(5) 0.026(4) -0.002(5) -0.032(5)
C4 0.081(5) 0.071(4) 0.070(5) -0.009(4) 0.005(4) 0.019(4)
C16 0.119(7) 0.156(8) 0.075(5) 0.014(5) 0.007(5) -0.010(6)
C7 0.101(6) 0.081(5) 0.097(7) -0.012(5) -0.006(5) -0.027(5)
C8 0.130(8) 0.085(6) 0.116(8) 0.013(6) -0.004(7) -0.048(6)
C9 0.111(6) 0.080(5) 0.106(7) 0.031(5) 0.001(6) -0.031(5)
C17 0.055(4) 0.057(4) 0.064(4) -0.016(3) -0.006(4) 0.008(3)
C22 0.087(5) 0.077(4) 0.054(4) -0.019(4) -0.015(4) 0.011(4)
C21 0.124(7) 0.080(5) 0.072(5) -0.012(4) -0.036(6) 0.007(5)
C20 0.098(7) 0.080(6) 0.133(9) -0.020(6) -0.046(7) -0.006(5)
C23 0.060(5) 0.100(6) 0.088(6) -0.039(5) 0.021(4) -0.031(4)
C25 0.127(7) 0.109(6) 0.064(5) -0.014(5) 0.008(5) -0.009(6)
C19 0.061(5) 0.091(6) 0.127(8) -0.024(5) -0.011(5) -0.007(4)
C26 0.096(5) 0.111(5) 0.059(4) -0.005(4) -0.010(5) -0.010(6)
C24 0.088(6) 0.162(8) 0.147(8) -0.050(7) 0.044(6) -0.063(6)
C18 0.062(5) 0.072(5) 0.084(6) -0.024(4) -0.007(4) -0.001(4)
C27 0.142(8) 0.115(6) 0.078(5) 0.037(5) -0.004(5) -0.005(6)
O1 0.197(12) 0.135(10) 0.365(19) 0.000 0.071(15) 0.000
C28 0.153(8) 0.190(9) 0.060(5) -0.004(6) 0.021(5) 0.034(7)
C29 0.43(5) 0.35(4) 1.02(9) 0.02(7) -0.27(7) -0.14(4)
C30 0.36(3) 0.153(17) 0.72(6) -0.09(2) 0.20(4) -0.069(19)

loop_
_atom_type_symbol
_atom_type_description
_atom_type_scat_dispersion_real
_atom_type_scat_dispersion_imag
_atom_type_scat_source
C C 0.0033 0.0016 'International Tables Vol C Tables 4.2.6.8 and 6.1.1.4'
H H 0.0000 0.0000 'International Tables Vol C Tables 4.2.6.8 and 6.1.1.4'
N N 0.0061 0.0033 'International Tables Vol C Tables 4.2.6.8 and 6.1.1.4'
O O 0.0106 0.0060 'International Tables Vol C Tables 4.2.6.8 and 6.1.1.4'
K K 0.2009 0.2494 'International Tables Vol C Tables 4.2.6.8 and 6.1.1.4'
Ca Ca 0.2262 0.3064 'International Tables Vol C Tables 4.2.6.8 and 6.1.1.4'

loop_
_geom_angle_atom_site_label_1
_geom_angle_atom_site_label_2
_geom_angle_atom_site_label_3
_geom_angle
_geom_angle_site_symmetry_1
_geom_angle_site_symmetry_3
N1 Ca1 N1 112.8(2) . 3
N1 Ca1 N2 77.82(16) . .
N1 Ca1 N2 126.28(16) 3 .
N1 Ca1 N2 126.28(16) . 3
N1 Ca1 N2 77.82(16) 3 3
N2 Ca1 N2 139.7(2) . 3
N1 Ca1 C1 141.35(19) . 3
N1 Ca1 C1 30.05(16) 3 3
N2 Ca1 C1 127.48(16) . 3
N2 Ca1 C1 56.23(17) 3 3
N1 Ca1 C1 30.05(16) . .
N1 Ca1 C1 141.35(19) 3 .
N2 Ca1 C1 56.23(17) . .
N2 Ca1 C1 127.48(16) 3 .
C1 Ca1 C1 171.2(3) 3 .
N1 Ca1 C2 55.71(17) . .
N1 Ca1 C2 149.43(16) 3 .
N2 Ca1 C2 30.47(16) . .
N2 Ca1 C2 132.60(16) 3 .
C1 Ca1 C2 157.51(17) 3 .
C1 Ca1 C2 28.02(16) . .
N1 Ca1 C2 149.43(16) . 3
N1 Ca1 C2 55.71(17) 3 3
N2 Ca1 C2 132.60(16) . 3
N2 Ca1 C2 30.47(16) 3 3
C1 Ca1 C2 28.02(16) 3 3
C1 Ca1 C2 157.51(17) . 3
C2 Ca1 C2 148.8(3) . 3
C18 K2 C18 129.3(3) 4_576 .
C18 K2 C19 26.58(19) 4_576 4_576
C18 K2 C19 104.8(2) . 4_576
C18 K2 C19 104.8(2) 4_576 .
C18 K2 C19 26.58(19) . .
C19 K2 C19 83.4(3) 4_576 .
C18 K2 C17 150.1(2) 4_576 .
C18 K2 C17 27.30(16) . .
C19 K2 C17 130.2(2) 4_576 .
C19 K2 C17 46.98(19) . .
C18 K2 C17 27.30(16) 4_576 4_576
C18 K2 C17 150.1(2) . 4_576
C19 K2 C17 46.98(19) 4_576 4_576
C19 K2 C17 130.2(2) . 4_576
C17 K2 C17 177.1(3) . 4_576
C18 K2 C20 47.0(2) 4_576 4_576
C18 K2 C20 95.4(2) . 4_576
C19 K2 C20 25.8(2) 4_576 4_576
C19 K2 C20 82.8(2) . 4_576
C17 K2 C20 122.6(2) . 4_576
C17 K2 C20 55.04(19) 4_576 4_576
C18 K2 C20 95.4(2) 4_576 .
C18 K2 C20 47.0(2) . .
C19 K2 C20 82.8(2) 4_576 .
C19 K2 C20 25.8(2) . .
C17 K2 C20 55.04(19) . .
C17 K2 C20 122.6(2) 4_576 .
C20 K2 C20 93.3(4) 4_576 .
C18 K2 C21 109.0(2) 4_576 .
C18 K2 C21 53.6(2) . .
C19 K2 C21 104.2(3) 4_576 .
C19 K2 C21 44.4(2) . .
C17 K2 C21 46.28(18) . .
C17 K2 C21 132.49(19) 4_576 .
C20 K2 C21 118.3(3) 4_576 .
C20 K2 C21 25.3(2) . .
C18 K2 C21 53.6(2) 4_576 4_576
C18 K2 C21 109.0(2) . 4_576
C19 K2 C21 44.4(2) 4_576 4_576
C19 K2 C21 104.2(3) . 4_576
C17 K2 C21 132.49(19) . 4_576
C17 K2 C21 46.28(18) 4_576 4_576
C20 K2 C21 25.3(2) 4_576 4_576
C20 K2 C21 118.3(3) . 4_576
C21 K2 C21 143.4(4) . 4_576
C18 K2 C22 47.33(19) 4_576 4_576
C18 K2 C22 133.9(2) . 4_576
C19 K2 C22 53.5(2) 4_576 4_576
C19 K2 C22 128.6(2) . 4_576
C17 K2 C22 153.05(15) . 4_576
C17 K2 C22 27.07(15) 4_576 4_576
C20 K2 C22 46.0(2) 4_576 4_576
C20 K2 C22 136.1(2) . 4_576
C21 K2 C22 156.0(2) . 4_576
C21 K2 C22 25.59(17) 4_576 4_576
C18 K2 C22 133.9(2) 4_576 .
C18 K2 C22 47.33(19) . .
C19 K2 C22 128.6(2) 4_576 .
C19 K2 C22 53.5(2) . .
C17 K2 C22 27.07(15) . .
C17 K2 C22 153.05(15) 4_576 .
C20 K2 C22 136.1(2) 4_576 .
C20 K2 C22 46.0(2) . .
C21 K2 C22 25.59(17) . .
C21 K2 C22 156.0(2) 4_576 .
C22 K2 C22 177.8(3) 4_576 .
O1 K1 C5 122.78(13) . 3
O1 K1 C5 122.78(13) . .
C5 K1 C5 114.4(3) 3 .
O1 K1 C6 113.84(11) . 3
C5 K1 C6 25.68(16) 3 3
C5 K1 C6 117.62(18) . 3
O1 K1 C6 113.84(11) . .
C5 K1 C6 117.62(18) 3 .
C5 K1 C6 25.68(16) . .
C6 K1 C6 132.3(2) 3 .
O1 K1 C10 102.32(13) . 3
C5 K1 C10 25.86(15) 3 3
C5 K1 C10 132.0(2) . 3
C6 K1 C10 43.86(18) 3 3
C6 K1 C10 123.27(18) . 3
O1 K1 C10 102.32(13) . .
C5 K1 C10 132.0(2) 3 .
C5 K1 C10 25.86(15) . .
C6 K1 C10 123.27(18) 3 .
C6 K1 C10 43.86(18) . .
C10 K1 C10 155.4(3) 3 .
O1 K1 N1 145.51(8) . .
C5 K1 N1 91.09(17) 3 .
C5 K1 N1 24.29(13) . .
C6 K1 N1 93.74(15) 3 .
C6 K1 N1 42.98(13) . .
C10 K1 N1 112.03(17) 3 .
C10 K1 N1 43.37(14) . .
O1 K1 N1 145.51(8) . 3
C5 K1 N1 24.29(13) 3 3
C5 K1 N1 91.09(17) . 3
C6 K1 N1 42.98(13) 3 3
C6 K1 N1 93.74(15) . 3
C10 K1 N1 43.37(14) 3 3
C10 K1 N1 112.03(17) . 3
N1 K1 N1 68.97(16) . 3
C17 N2 C2 122.0(5) . .
C17 N2 Ca1 143.5(4) . .
C2 N2 Ca1 94.4(3) . .
C5 N1 C1 119.8(5) . .
C5 N1 Ca1 141.8(4) . .
C1 N1 Ca1 95.1(3) . .
C5 N1 K1 61.7(3) . .
C1 N1 K1 164.2(3) . .
Ca1 N1 K1 89.11(14) . .
C2 C1 N1 122.9(5) . .
C2 C1 C3 120.5(6) . .
N1 C1 C3 116.1(5) . .
C2 C1 Ca1 76.5(3) . .
N1 C1 Ca1 54.8(3) . .
C3 C1 Ca1 141.0(4) . .
C1 C2 N2 122.7(5) . .
C1 C2 C4 121.5(6) . .
N2 C2 C4 114.2(6) . .
C1 C2 Ca1 75.5(3) . .
N2 C2 Ca1 55.2(3) . .
C4 C2 Ca1 135.8(4) . .
C14 C15 H15A 109.5 . .
C14 C15 H15B 109.5 . .
H15A C15 H15B 109.5 . .
C14 C15 H15C 109.5 . .
H15A C15 H15C 109.5 . .
H15B C15 H15C 109.5 . .
C5 C6 C7 120.1(7) . .
C5 C6 C11 121.4(5) . .
C7 C6 C11 118.5(6) . .
C5 C6 K1 68.6(3) . .
C7 C6 K1 94.4(4) . .
C11 C6 K1 108.7(4) . .
C12 C11 C6 112.3(6) . .
C12 C11 C13 110.0(6) . .
C6 C11 C13 112.3(6) . .
C12 C11 H11 107.3 . .
C6 C11 H11 107.3 . .
C13 C11 H11 107.3 . .
C1 C3 H3A 109.5 . .
C1 C3 H3B 109.5 . .
H3A C3 H3B 109.5 . .
C1 C3 H3C 109.5 . .
H3A C3 H3C 109.5 . .
H3B C3 H3C 109.5 . .
C9 C10 C5 120.0(7) . .
C9 C10 C14 118.7(7) . .
C5 C10 C14 121.4(6) . .
C9 C10 K1 94.7(5) . .
C5 C10 K1 67.0(3) . .
C14 C10 K1 108.1(4) . .
C11 C12 H12A 109.5 . .
C11 C12 H12B 109.5 . .
H12A C12 H12B 109.5 . .
C11 C12 H12C 109.5 . .
H12A C12 H12C 109.5 . .
H12B C12 H12C 109.5 . .
C11 C13 H13A 109.5 . .
C11 C13 H13B 109.5 . .
H13A C13 H13B 109.5 . .
C11 C13 H13C 109.5 . .
H13A C13 H13C 109.5 . .
H13B C13 H13C 109.5 . .
C6 C5 N1 120.4(5) . .
C6 C5 C10 118.1(6) . .
N1 C5 C10 121.4(6) . .
C6 C5 K1 85.8(4) . .
N1 C5 K1 94.0(3) . .
C10 C5 K1 87.1(4) . .
C10 C14 C15 111.9(7) . .
C10 C14 C16 111.4(6) . .
C15 C14 C16 109.1(6) . .
C10 C14 H14 108.1 . .
C15 C14 H14 108.1 . .
C16 C14 H14 108.1 . .
C2 C4 H4A 109.5 . .
C2 C4 H4B 109.5 . .
H4A C4 H4B 109.5 . .
C2 C4 H4C 109.5 . .
H4A C4 H4C 109.5 . .
H4B C4 H4C 109.5 . .
C14 C16 H16A 109.5 . .
C14 C16 H16B 109.5 . .
H16A C16 H16B 109.5 . .
C14 C16 H16C 109.5 . .
H16A C16 H16C 109.5 . .
H16B C16 H16C 109.5 . .
C8 C7 C6 119.8(8) . .
C8 C7 H7 120.1 . .
C6 C7 H7 120.1 . .
C9 C8 C7 120.8(7) . .
C9 C8 H8 119.6 . .
C7 C8 H8 119.6 . .
C8 C9 C10 121.3(8) . .
C8 C9 H9 119.4 . .
C10 C9 H9 119.4 . .
N2 C17 C18 116.5(6) . .
N2 C17 C22 125.3(6) . .
C18 C17 C22 118.1(6) . .
N2 C17 K2 116.6(4) . .
C18 C17 K2 74.1(3) . .
C22 C17 K2 80.7(3) . .
C21 C22 C17 117.2(7) . .
C21 C22 C26 116.7(7) . .
C17 C22 C26 125.9(6) . .
C21 C22 K2 76.5(4) . .
C17 C22 K2 72.3(4) . .
C26 C22 K2 126.3(4) . .
C20 C21 C22 124.4(8) . .
C20 C21 K2 75.2(5) . .
C22 C21 K2 77.9(4) . .
C20 C21 H21 117.8 . .
C22 C21 H21 117.8 . .
K2 C21 H21 117.8 . .
C21 C20 C19 117.7(8) . .
C21 C20 K2 79.6(5) . .
C19 C20 K2 75.2(5) . .
C21 C20 H20 120.9 . .
C19 C20 H20 120.9 . .
K2 C20 H20 120.9 . .
C18 C23 C25 110.2(6) . .
C18 C23 C24 113.1(7) . .
C25 C23 C24 111.8(7) . .
C18 C23 H23 107.1 . .
C25 C23 H23 107.1 . .
C24 C23 H23 107.1 . .
C23 C25 K2 92.4(4) . .
C23 C25 H25A 109.5 . .
K2 C25 H25A 155.0 . .
C23 C25 H25B 109.5 . .
K2 C25 H25B 49.6 . .
H25A C25 H25B 109.5 . .
C23 C25 H25C 109.5 . .
K2 C25 H25C 72.5 . .
H25A C25 H25C 109.5 . .
H25B C25 H25C 109.5 . .
C20 C19 C18 123.2(8) . .
C20 C19 K2 79.0(5) . .
C18 C19 K2 74.8(4) . .
C20 C19 H19 118.4 . .
C18 C19 H19 118.4 . .
K2 C19 H19 118.4 . .
C22 C26 C27 109.4(7) . .
C22 C26 C28 113.2(6) . .
C27 C26 C28 109.0(6) . .
C22 C26 H26 108.3 . .
C27 C26 H26 108.3 . .
C28 C26 H26 108.3 . .
C23 C24 H24A 109.5 . .
C23 C24 H24B 109.5 . .
H24A C24 H24B 109.5 . .
C23 C24 H24C 109.5 . .
H24A C24 H24C 109.5 . .
H24B C24 H24C 109.5 . .
C19 C18 C17 119.2(7) . .
C19 C18 C23 120.6(7) . .
C17 C18 C23 120.2(6) . .
C19 C18 K2 78.6(4) . .
C17 C18 K2 78.6(4) . .
C23 C18 K2 110.4(5) . .
C26 C27 H27A 109.5 . .
C26 C27 H27B 109.5 . .
H27A C27 H27B 109.5 . .
C26 C27 H27C 109.5 . .
H27A C27 H27C 109.5 . .
H27B C27 H27C 109.5 . .
C30 O1 C30 113.1(18) 3 .
C30 O1 K1 123.5(9) 3 .
C30 O1 K1 123.5(9) . .
C26 C28 H28A 109.5 . .
C26 C28 H28B 109.5 . .
H28A C28 H28B 109.5 . .
C26 C28 H28C 109.5 . .
H28A C28 H28C 109.5 . .
H28B C28 H28C 109.5 . .
C30 C29 C29 77(2) . 3
O1 C30 C29 80.6(18) . .

loop_
_geom_bond_atom_site_label_1
_geom_bond_atom_site_label_2
_geom_bond_distance
_geom_bond_site_symmetry_2
Ca1 N1 2.308(5) .
Ca1 N1 2.308(5) 3
Ca1 N2 2.324(4) .
Ca1 N2 2.324(4) 3
Ca1 C1 2.812(5) 3
Ca1 C1 2.812(5) .
Ca1 C2 2.824(6) .
Ca1 C2 2.824(6) 3
K2 C18 3.018(6) 4_576
K2 C18 3.018(6) .
K2 C19 3.066(8) 4_576
K2 C19 3.066(8) .
K2 C17 3.075(6) .
K2 C17 3.075(6) 4_576
K2 C20 3.114(8) 4_576
K2 C20 3.114(8) .
K2 C21 3.168(7) .
K2 C21 3.168(7) 4_576
K2 C22 3.185(7) 4_576
K2 C22 3.185(7) .
K1 O1 2.713(13) .
K1 C5 2.998(6) 3
K1 C5 2.998(6) .
K1 C6 3.212(6) 3
K1 C6 3.212(6) .
K1 C10 3.252(7) 3
K1 C10 3.252(7) .
K1 N1 3.395(5) .
K1 N1 3.395(5) 3
N2 C17 1.366(7) .
N2 C2 1.436(7) .
N1 C5 1.400(7) .
N1 C1 1.414(7) .
C1 C2 1.364(8) .
C1 C3 1.527(8) .
C2 C4 1.531(8) .
C15 C14 1.527(10) .
C15 H15A 0.9600 .
C15 H15B 0.9600 .
C15 H15C 0.9600 .
C6 C5 1.395(8) .
C6 C7 1.401(8) .
C6 C11 1.515(9) .
C11 C12 1.513(8) .
C11 C13 1.536(9) .
C11 H11 0.9800 .
C3 H3A 0.9600 .
C3 H3B 0.9600 .
C3 H3C 0.9600 .
C10 C9 1.366(9) .
C10 C5 1.420(8) .
C10 C14 1.502(9) .
C12 H12A 0.9600 .
C12 H12B 0.9600 .
C12 H12C 0.9600 .
C13 H13A 0.9600 .
C13 H13B 0.9600 .
C13 H13C 0.9600 .
C14 C16 1.559(9) .
C14 H14 0.9800 .
C4 H4A 0.9600 .
C4 H4B 0.9600 .
C4 H4C 0.9600 .
C16 H16A 0.9600 .
C16 H16B 0.9600 .
C16 H16C 0.9600 .
C7 C8 1.369(10) .
C7 H7 0.9300 .
C8 C9 1.357(10) .
C8 H8 0.9300 .
C9 H9 0.9300 .
C17 C18 1.439(9) .
C17 C22 1.469(8) .
C22 C21 1.407(9) .
C22 C26 1.493(9) .
C21 C20 1.375(11) .
C21 H21 0.9800 .
C20 C19 1.382(11) .
C20 H20 0.9800 .
C23 C18 1.499(10) .
C23 C25 1.542(10) .
C23 C24 1.557(9) .
C23 H23 0.9800 .
C25 H25A 0.9600 .
C25 H25B 0.9600 .
C25 H25C 0.9600 .
C19 C18 1.399(10) .
C19 H19 0.9800 .
C26 C27 1.544(10) .
C26 C28 1.552(10) .
C26 H26 0.9800 .
C24 H24A 0.9600 .
C24 H24B 0.9600 .
C24 H24C 0.9600 .
C27 H27A 0.9600 .
C27 H27B 0.9600 .
C27 H27C 0.9600 .
O1 C30 1.50(3) 3
O1 C30 1.50(3) .
C28 H28A 0.9600 .
C28 H28B 0.9600 .
C28 H28C 0.9600 .
C29 C30 1.56(2) .
C29 C29 1.62(6) 3

loop_
_geom_torsion_atom_site_label_1
_geom_torsion_atom_site_label_2
_geom_torsion_atom_site_label_3
_geom_torsion_atom_site_label_4
_geom_torsion
_geom_torsion_site_symmetry_1
_geom_torsion_site_symmetry_4
N1 Ca1 N2 C17 135.6(6) . .
N1 Ca1 N2 C17 26.1(7) 3 .
N2 Ca1 N2 C17 -91.4(6) 3 .
C1 Ca1 N2 C17 -11.7(7) 3 .
C1 Ca1 N2 C17 158.5(7) . .
C2 Ca1 N2 C17 175.3(8) . .
C2 Ca1 N2 C17 -47.9(7) 3 .
N1 Ca1 N2 C2 -39.7(3) . .
N1 Ca1 N2 C2 -149.1(3) 3 .
N2 Ca1 N2 C2 93.3(3) 3 .
C1 Ca1 N2 C2 173.1(3) 3 .
C1 Ca1 N2 C2 -16.7(3) . .
C2 Ca1 N2 C2 136.8(4) 3 .
N1 Ca1 N1 C5 -38.2(6) 3 .
N2 Ca1 N1 C5 -162.7(6) . .
N2 Ca1 N1 C5 53.2(7) 3 .
C1 Ca1 N1 C5 -26.0(7) 3 .
C1 Ca1 N1 C5 157.0(8) . .
C2 Ca1 N1 C5 174.3(7) . .
C2 Ca1 N1 C5 22.5(8) 3 .
N1 Ca1 N1 C1 164.8(3) 3 .
N2 Ca1 N1 C1 40.3(3) . .
N2 Ca1 N1 C1 -103.8(3) 3 .
C1 Ca1 N1 C1 176.93(11) 3 .
C2 Ca1 N1 C1 17.2(3) . .
C2 Ca1 N1 C1 -134.5(4) 3 .
N1 Ca1 N1 K1 0.0 3 .
N2 Ca1 N1 K1 -124.47(15) . .
N2 Ca1 N1 K1 91.42(19) 3 .
C1 Ca1 N1 K1 12.1(3) 3 .
C1 Ca1 N1 K1 -164.8(3) . .
C2 Ca1 N1 K1 -147.5(2) . .
C2 Ca1 N1 K1 60.7(4) 3 .
O1 K1 N1 C5 -25.7(4) . .
C5 K1 N1 C5 164.6(3) 3 .
C6 K1 N1 C5 -169.9(3) 3 .
C6 K1 N1 C5 33.3(4) . .
C10 K1 N1 C5 149.0(3) 3 .
C10 K1 N1 C5 -32.9(4) . .
N1 K1 N1 C5 154.3(4) 3 .
O1 K1 N1 C1 74.2(13) . .
C5 K1 N1 C1 -95.5(13) 3 .
C5 K1 N1 C1 99.9(13) . .
C6 K1 N1 C1 -70.0(13) 3 .
C6 K1 N1 C1 133.2(13) . .
C10 K1 N1 C1 -111.1(13) 3 .
C10 K1 N1 C1 67.0(13) . .
N1 K1 N1 C1 -105.8(13) 3 .
O1 K1 N1 Ca1 180.0 . .
C5 K1 N1 Ca1 10.28(17) 3 .
C5 K1 N1 Ca1 -154.3(4) . .
C6 K1 N1 Ca1 35.85(17) 3 .
C6 K1 N1 Ca1 -121.0(2) . .
C10 K1 N1 Ca1 -5.30(19) 3 .
C10 K1 N1 Ca1 172.8(3) . .
N1 K1 N1 Ca1 0.0 3 .
C5 N1 C1 C2 159.0(6) . .
Ca1 N1 C1 C2 -37.2(6) . .
K1 N1 C1 C2 67.9(15) . .
C5 N1 C1 C3 -28.4(7) . .
Ca1 N1 C1 C3 135.5(5) . .
K1 N1 C1 C3 -119.5(12) . .
C5 N1 C1 Ca1 -163.9(6) . .
K1 N1 C1 Ca1 105.0(13) . .
N1 Ca1 C1 C2 148.6(5) . .
N1 Ca1 C1 C2 125.8(4) 3 .
N2 Ca1 C1 C2 18.1(3) . .
N2 Ca1 C1 C2 -112.0(3) 3 .
C1 Ca1 C1 C2 135.9(3) 3 .
C2 Ca1 C1 C2 -102.8(7) 3 .
N1 Ca1 C1 N1 -22.8(5) 3 .
N2 Ca1 C1 N1 -130.5(4) . .
N2 Ca1 C1 N1 99.4(3) 3 .
C1 Ca1 C1 N1 -12.7(3) 3 .
C2 Ca1 C1 N1 -148.6(5) . .
C2 Ca1 C1 N1 108.6(5) 3 .
N1 Ca1 C1 C3 -89.2(8) . .
N1 Ca1 C1 C3 -112.0(7) 3 .
N2 Ca1 C1 C3 140.3(8) . .
N2 Ca1 C1 C3 10.2(8) 3 .
C1 Ca1 C1 C3 -101.9(7) 3 .
C2 Ca1 C1 C3 122.2(9) . .
C2 Ca1 C1 C3 19.4(10) 3 .
N1 C1 C2 N2 0.7(9) . .
C3 C1 C2 N2 -171.6(5) . .
Ca1 C1 C2 N2 -29.8(5) . .
N1 C1 C2 C4 165.7(5) . .
C3 C1 C2 C4 -6.6(9) . .
Ca1 C1 C2 C4 135.2(5) . .
N1 C1 C2 Ca1 30.5(5) . .
C3 C1 C2 Ca1 -141.8(5) . .
C17 N2 C2 C1 -140.8(6) . .
Ca1 N2 C2 C1 35.9(6) . .
C17 N2 C2 C4 53.2(7) . .
Ca1 N2 C2 C4 -130.1(4) . .
C17 N2 C2 Ca1 -176.7(6) . .
N1 Ca1 C2 C1 -18.4(3) . .
N1 Ca1 C2 C1 -95.0(5) 3 .
N2 Ca1 C2 C1 -149.4(5) . .
N2 Ca1 C2 C1 91.8(4) 3 .
C1 Ca1 C2 C1 -163.9(5) 3 .
C2 Ca1 C2 C1 133.9(3) 3 .
N1 Ca1 C2 N2 131.0(4) . .
N1 Ca1 C2 N2 54.4(5) 3 .
N2 Ca1 C2 N2 -118.8(4) 3 .
C1 Ca1 C2 N2 -14.5(7) 3 .
C1 Ca1 C2 N2 149.4(5) . .
C2 Ca1 C2 N2 -76.7(3) 3 .
N1 Ca1 C2 C4 -138.9(7) . .
N1 Ca1 C2 C4 144.5(6) 3 .
N2 Ca1 C2 C4 90.1(7) . .
N2 Ca1 C2 C4 -28.7(7) 3 .
C1 Ca1 C2 C4 75.6(7) 3 .
C1 Ca1 C2 C4 -120.5(8) . .
C2 Ca1 C2 C4 13.4(6) 3 .
O1 K1 C6 C5 116.5(3) . .
C5 K1 C6 C5 -89.4(4) 3 .
C6 K1 C6 C5 -63.5(3) 3 .
C10 K1 C6 C5 -118.8(4) 3 .
C10 K1 C6 C5 33.6(3) . .
N1 K1 C6 C5 -31.4(3) . .
N1 K1 C6 C5 -84.7(4) 3 .
O1 K1 C6 C7 -4.1(5) . .
C5 K1 C6 C7 149.9(5) 3 .
C5 K1 C6 C7 -120.7(7) . .
C6 K1 C6 C7 175.9(5) 3 .
C10 K1 C6 C7 120.5(5) 3 .
C10 K1 C6 C7 -87.1(5) . .
N1 K1 C6 C7 -152.1(6) . .
N1 K1 C6 C7 154.6(5) 3 .
O1 K1 C6 C11 -126.2(4) . .
C5 K1 C6 C11 27.9(4) 3 .
C5 K1 C6 C11 117.3(5) . .
C6 K1 C6 C11 53.8(4) 3 .
C10 K1 C6 C11 -1.5(5) 3 .
C10 K1 C6 C11 150.9(5) . .
N1 K1 C6 C11 85.9(4) . .
N1 K1 C6 C11 32.6(4) 3 .
C5 C6 C11 C12 107.4(7) . .
C7 C6 C11 C12 -74.5(7) . .
K1 C6 C11 C12 31.6(6) . .
C5 C6 C11 C13 -128.0(6) . .
C7 C6 C11 C13 50.1(8) . .
K1 C6 C11 C13 156.2(5) . .
O1 K1 C10 C9 -24.4(5) . .
C5 K1 C10 C9 175.2(5) 3 .
C5 K1 C10 C9 120.6(7) . .
C6 K1 C10 C9 -154.1(5) 3 .
C6 K1 C10 C9 87.3(5) . .
C10 K1 C10 C9 155.6(5) 3 .
N1 K1 C10 C9 151.4(6) . .
N1 K1 C10 C9 158.6(5) 3 .
O1 K1 C10 C5 -145.1(4) . .
C5 K1 C10 C5 54.6(6) 3 .
C6 K1 C10 C5 85.3(4) 3 .
C6 K1 C10 C5 -33.4(3) . .
C10 K1 C10 C5 34.9(4) 3 .
N1 K1 C10 C5 30.8(3) . .
N1 K1 C10 C5 38.0(4) 3 .
O1 K1 C10 C14 97.8(4) . .
C5 K1 C10 C14 -62.6(5) 3 .
C5 K1 C10 C14 -117.1(6) . .
C6 K1 C10 C14 -31.9(5) 3 .
C6 K1 C10 C14 -150.5(6) . .
C10 K1 C10 C14 -82.2(4) 3 .
N1 K1 C10 C14 -86.4(5) . .
N1 K1 C10 C14 -79.1(5) 3 .
C7 C6 C5 N1 174.5(6) . .
C11 C6 C5 N1 -7.4(9) . .
K1 C6 C5 N1 92.1(5) . .
C7 C6 C5 C10 -2.1(9) . .
C11 C6 C5 C10 176.0(6) . .
K1 C6 C5 C10 -84.5(5) . .
C7 C6 C5 K1 82.4(6) . .
C11 C6 C5 K1 -99.5(5) . .
C1 N1 C5 C6 110.5(6) . .
Ca1 N1 C5 C6 -42.8(9) . .
K1 N1 C5 C6 -87.4(5) . .
C1 N1 C5 C10 -73.0(7) . .
Ca1 N1 C5 C10 133.6(6) . .
K1 N1 C5 C10 89.1(6) . .
C1 N1 C5 K1 -162.0(4) . .
Ca1 N1 C5 K1 44.6(6) . .
C9 C10 C5 C6 1.8(10) . .
C14 C10 C5 C6 -178.5(6) . .
K1 C10 C5 C6 83.7(5) . .
C9 C10 C5 N1 -174.7(6) . .
C14 C10 C5 N1 4.9(10) . .
K1 C10 C5 N1 -92.9(5) . .
C9 C10 C5 K1 -81.8(7) . .
C14 C10 C5 K1 97.8(6) . .
O1 K1 C5 C6 -76.7(4) . .
C5 K1 C5 C6 103.3(4) 3 .
C6 K1 C5 C6 131.7(3) 3 .
C10 K1 C5 C6 80.3(4) 3 .
C10 K1 C5 C6 -118.4(6) . .
N1 K1 C5 C6 120.3(5) . .
N1 K1 C5 C6 96.4(4) 3 .
O1 K1 C5 N1 163.0(3) . .
C5 K1 C5 N1 -17.0(3) 3 .
C6 K1 C5 N1 11.4(4) 3 .
C6 K1 C5 N1 -120.3(5) . .
C10 K1 C5 N1 -40.0(4) 3 .
C10 K1 C5 N1 121.3(6) . .
N1 K1 C5 N1 -23.9(4) 3 .
O1 K1 C5 C10 41.7(4) . .
C5 K1 C5 C10 -138.3(4) 3 .
C6 K1 C5 C10 -109.9(4) 3 .
C6 K1 C5 C10 118.4(6) . .
C10 K1 C5 C10 -161.3(3) 3 .
N1 K1 C5 C10 -121.3(6) . .
N1 K1 C5 C10 -145.2(4) 3 .
C9 C10 C14 C15 52.9(9) . .
C5 C10 C14 C15 -126.8(7) . .
K1 C10 C14 C15 -53.2(6) . .
C9 C10 C14 C16 -69.6(9) . .
C5 C10 C14 C16 110.8(7) . .
K1 C10 C14 C16 -175.6(5) . .
C5 C6 C7 C8 1.9(11) . .
C11 C6 C7 C8 -176.3(7) . .
K1 C6 C7 C8 69.6(8) . .
C6 C7 C8 C9 -1.3(13) . .
C7 C8 C9 C10 1.0(14) . .
C5 C10 C9 C8 -1.3(12) . .
C14 C10 C9 C8 179.0(8) . .
K1 C10 C9 C8 -67.4(8) . .
C2 N2 C17 C18 -151.7(5) . .
Ca1 N2 C17 C18 33.8(9) . .
C2 N2 C17 C22 30.6(8) . .
Ca1 N2 C17 C22 -143.9(5) . .
C2 N2 C17 K2 -67.0(6) . .
Ca1 N2 C17 K2 118.6(5) . .
C18 K2 C17 N2 -165.3(4) 4_576 .
C18 K2 C17 N2 -112.1(6) . .
C19 K2 C17 N2 -136.9(4) 4_576 .
C19 K2 C17 N2 -142.9(6) . .
C17 K2 C17 N2 -139.9(4) 4_576 .
C20 K2 C17 N2 -106.1(5) 4_576 .
C20 K2 C17 N2 -174.8(5) . .
C21 K2 C17 N2 154.4(6) . .
C21 K2 C17 N2 -76.5(5) 4_576 .
C22 K2 C17 N2 -50.3(7) 4_576 .
C22 K2 C17 N2 124.9(6) . .
C18 K2 C17 C18 -53.1(7) 4_576 .
C19 K2 C17 C18 -24.8(5) 4_576 .
C19 K2 C17 C18 -30.8(4) . .
C17 K2 C17 C18 -27.7(4) 4_576 .
C20 K2 C17 C18 6.1(5) 4_576 .
C20 K2 C17 C18 -62.6(4) . .
C21 K2 C17 C18 -93.5(5) . .
C21 K2 C17 C18 35.6(5) 4_576 .
C22 K2 C17 C18 61.9(6) 4_576 .
C22 K2 C17 C18 -122.9(6) . .
C18 K2 C17 C22 69.8(6) 4_576 .
C18 K2 C17 C22 122.9(6) . .
C19 K2 C17 C22 98.1(5) 4_576 .
C19 K2 C17 C22 92.1(5) . .
C17 K2 C17 C22 95.2(4) 4_576 .
C20 K2 C17 C22 129.0(5) 4_576 .
C20 K2 C17 C22 60.3(4) . .
C21 K2 C17 C22 29.4(4) . .
C21 K2 C17 C22 158.5(4) 4_576 .
C22 K2 C17 C22 -175.2(6) 4_576 .
N2 C17 C22 C21 180.0(6) . .
C18 C17 C22 C21 2.3(9) . .
K2 C17 C22 C21 -63.9(5) . .
N2 C17 C22 C26 6.4(10) . .
C18 C17 C22 C26 -171.3(6) . .
K2 C17 C22 C26 122.5(6) . .
N2 C17 C22 K2 -116.1(6) . .
C18 C17 C22 K2 66.3(5) . .
C18 K2 C22 C21 -14.8(6) 4_576 .
C18 K2 C22 C21 93.1(5) . .
C19 K2 C22 C21 20.1(6) 4_576 .
C19 K2 C22 C21 59.3(5) . .
C17 K2 C22 C21 124.7(7) . .
C17 K2 C22 C21 -49.0(7) 4_576 .
C20 K2 C22 C21 53.8(6) 4_576 .
C20 K2 C22 C21 26.7(5) . .
C21 K2 C22 C21 83.1(9) 4_576 .
C22 K2 C22 C21 -140.0(5) 4_576 .
C18 K2 C22 C17 -139.5(4) 4_576 .
C18 K2 C22 C17 -31.6(4) . .
C19 K2 C22 C17 -104.6(4) 4_576 .
C19 K2 C22 C17 -65.4(4) . .
C17 K2 C22 C17 -173.7(6) 4_576 .
C20 K2 C22 C17 -70.9(5) 4_576 .
C20 K2 C22 C17 -98.0(5) . .
C21 K2 C22 C17 -124.7(7) . .
C21 K2 C22 C17 -41.6(7) 4_576 .
C22 K2 C22 C17 95.3(4) 4_576 .
C18 K2 C22 C26 98.6(5) 4_576 .
C18 K2 C22 C26 -153.5(6) . .
C19 K2 C22 C26 133.5(5) 4_576 .
C19 K2 C22 C26 172.7(6) . .
C17 K2 C22 C26 -121.9(7) . .
C17 K2 C22 C26 64.4(7) 4_576 .
C20 K2 C22 C26 167.2(5) 4_576 .
C20 K2 C22 C26 140.1(6) . .
C21 K2 C22 C26 113.4(7) . .
C21 K2 C22 C26 -163.5(6) 4_576 .
C22 K2 C22 C26 -26.6(5) 4_576 .
C17 C22 C21 C20 -0.7(11) . .
C26 C22 C21 C20 173.5(7) . .
K2 C22 C21 C20 -62.4(7) . .
C17 C22 C21 K2 61.6(5) . .
C26 C22 C21 K2 -124.2(5) . .
C18 K2 C21 C20 -60.4(6) 4_576 .
C18 K2 C21 C20 65.0(5) . .
C19 K2 C21 C20 -33.0(6) 4_576 .
C19 K2 C21 C20 31.6(5) . .
C17 K2 C21 C20 99.7(6) . .
C17 K2 C21 C20 -76.8(6) 4_576 .
C20 K2 C21 C20 -9.7(7) 4_576 .
C21 K2 C21 C20 -6.5(5) 4_576 .
C22 K2 C21 C20 -52.6(8) 4_576 .
C22 K2 C21 C20 130.9(8) . .
C18 K2 C21 C22 168.8(4) 4_576 .
C18 K2 C21 C22 -65.9(4) . .
C19 K2 C21 C22 -163.9(5) 4_576 .
C19 K2 C21 C22 -99.3(5) . .
C17 K2 C21 C22 -31.2(4) . .
C17 K2 C21 C22 152.4(4) 4_576 .
C20 K2 C21 C22 -140.6(5) 4_576 .
C20 K2 C21 C22 -130.9(8) . .
C21 K2 C21 C22 -137.4(5) 4_576 .
C22 K2 C21 C22 176.6(5) 4_576 .
C22 C21 C20 C19 -3.3(12) . .
K2 C21 C20 C19 -67.0(7) . .
C22 C21 C20 K2 63.6(7) . .
C18 K2 C20 C21 124.4(5) 4_576 .
C18 K2 C20 C21 -94.2(5) . .
C19 K2 C20 C21 147.8(6) 4_576 .
C19 K2 C20 C21 -122.6(8) . .
C17 K2 C20 C21 -60.4(5) . .
C17 K2 C20 C21 121.6(5) 4_576 .
C20 K2 C20 C21 171.4(6) 4_576 .
C21 K2 C20 C21 175.6(3) 4_576 .
C22 K2 C20 C21 152.3(4) 4_576 .
C22 K2 C20 C21 -27.0(4) . .
C18 K2 C20 C19 -113.1(5) 4_576 .
C18 K2 C20 C19 28.4(5) . .
C19 K2 C20 C19 -89.6(6) 4_576 .
C17 K2 C20 C19 62.2(5) . .
C17 K2 C20 C19 -115.9(5) 4_576 .
C20 K2 C20 C19 -66.0(5) 4_576 .
C21 K2 C20 C19 122.6(8) . .
C21 K2 C20 C19 -61.8(6) 4_576 .
C22 K2 C20 C19 -85.2(5) 4_576 .
C22 K2 C20 C19 95.6(5) . .
C18 C23 C25 K2 12.2(5) . .
C24 C23 C25 K2 -114.5(5) . .
C18 K2 C25 C23 106.1(4) 4_576 .
C18 K2 C25 C23 -8.0(4) . .
C19 K2 C25 C23 92.6(4) 4_576 .
C19 K2 C25 C23 15.4(4) . .
C17 K2 C25 C23 -38.4(4) . .
C17 K2 C25 C23 138.3(4) 4_576 .
C20 K2 C25 C23 103.7(4) 4_576 .
C20 K2 C25 C23 10.1(4) . .
C21 K2 C25 C23 -13.5(4) . .
C21 K2 C25 C23 129.7(4) 4_576 .
C22 K2 C25 C23 146.4(4) 4_576 .
C22 K2 C25 C23 -35.8(4) . .
C21 C20 C19 C18 5.9(13) . .
K2 C20 C19 C18 -63.5(7) . .
C21 C20 C19 K2 69.4(7) . .
C18 K2 C19 C20 71.3(6) 4_576 .
C18 K2 C19 C20 -129.1(8) . .
C19 K2 C19 C20 87.2(6) 4_576 .
C17 K2 C19 C20 -97.4(6) . .
C17 K2 C19 C20 82.8(6) 4_576 .
C20 K2 C19 C20 113.2(6) 4_576 .
C21 K2 C19 C20 -30.9(5) . .
C21 K2 C19 C20 126.8(6) 4_576 .
C22 K2 C19 C20 118.0(5) 4_576 .
C22 K2 C19 C20 -63.0(5) . .
C18 K2 C19 C18 -159.6(4) 4_576 .
C19 K2 C19 C18 -143.7(6) 4_576 .
C17 K2 C19 C18 31.7(4) . .
C17 K2 C19 C18 -148.1(4) 4_576 .
C20 K2 C19 C18 -117.7(6) 4_576 .
C20 K2 C19 C18 129.1(8) . .
C21 K2 C19 C18 98.2(5) . .
C21 K2 C19 C18 -104.1(5) 4_576 .
C22 K2 C19 C18 -112.9(5) 4_576 .
C22 K2 C19 C18 66.1(5) . .
C21 C22 C26 C27 -59.4(8) . .
C17 C22 C26 C27 114.2(7) . .
K2 C22 C26 C27 -152.1(5) . .
C21 C22 C26 C28 62.4(9) . .
C17 C22 C26 C28 -123.9(7) . .
K2 C22 C26 C28 -30.2(8) . .
C20 C19 C18 C17 -4.3(11) . .
K2 C19 C18 C17 -69.9(5) . .
C20 C19 C18 C23 172.7(8) . .
K2 C19 C18 C23 107.2(6) . .
C20 C19 C18 K2 65.6(8) . .
N2 C17 C18 C19 -177.8(6) . .
C22 C17 C18 C19 0.0(9) . .
K2 C17 C18 C19 69.9(6) . .
N2 C17 C18 C23 5.1(9) . .
C22 C17 C18 C23 -177.0(6) . .
K2 C17 C18 C23 -107.1(6) . .
N2 C17 C18 K2 112.2(5) . .
C22 C17 C18 K2 -69.9(5) . .
C25 C23 C18 C19 -103.4(7) . .
C24 C23 C18 C19 22.6(10) . .
C25 C23 C18 C17 73.7(8) . .
C24 C23 C18 C17 -160.4(6) . .
C25 C23 C18 K2 -14.8(6) . .
C24 C23 C18 K2 111.2(6) . .
C18 K2 C18 C19 25.8(5) 4_576 .
C19 K2 C18 C19 37.4(7) 4_576 .
C17 K2 C18 C19 -123.2(7) . .
C17 K2 C18 C19 54.1(7) 4_576 .
C20 K2 C18 C19 61.9(6) 4_576 .
C20 K2 C18 C19 -27.5(5) . .
C21 K2 C18 C19 -59.5(5) . .
C21 K2 C18 C19 83.8(5) 4_576 .
C22 K2 C18 C19 90.5(5) 4_576 .
C22 K2 C18 C19 -91.9(5) . .
C18 K2 C18 C17 149.0(4) 4_576 .
C19 K2 C18 C17 160.6(4) 4_576 .
C19 K2 C18 C17 123.2(7) . .
C17 K2 C18 C17 177.3(2) 4_576 .
C20 K2 C18 C17 -174.9(4) 4_576 .
C20 K2 C18 C17 95.7(5) . .
C21 K2 C18 C17 63.7(4) . .
C21 K2 C18 C17 -153.0(4) 4_576 .
C22 K2 C18 C17 -146.3(4) 4_576 .
C22 K2 C18 C17 31.3(4) . .
C18 K2 C18 C23 -92.8(5) 4_576 .
C19 K2 C18 C23 -81.1(5) 4_576 .
C19 K2 C18 C23 -118.6(8) . .
C17 K2 C18 C23 118.2(6) . .
C17 K2 C18 C23 -64.5(6) 4_576 .
C20 K2 C18 C23 -56.7(5) 4_576 .
C20 K2 C18 C23 -146.1(6) . .
C21 K2 C18 C23 -178.1(6) . .
C21 K2 C18 C23 -34.8(5) 4_576 .
C22 K2 C18 C23 -28.1(6) 4_576 .
C22 K2 C18 C23 149.5(6) . .
C5 K1 O1 C30 -29(2) 3 3
C5 K1 O1 C30 151(2) . 3
C6 K1 O1 C30 -56(2) 3 3
C6 K1 O1 C30 124(2) . 3
C10 K1 O1 C30 -11(2) 3 3
C10 K1 O1 C30 169(2) . 3
N1 K1 O1 C30 164(2) . 3
N1 K1 O1 C30 -16(2) 3 3
C5 K1 O1 C30 151(2) 3 .
C5 K1 O1 C30 -29(2) . .
C6 K1 O1 C30 124(2) 3 .
C6 K1 O1 C30 -56(2) . .
C10 K1 O1 C30 169(2) 3 .
C10 K1 O1 C30 -11(2) . .
N1 K1 O1 C30 -16(2) . .
N1 K1 O1 C30 164(2) 3 .
C30 O1 C30 C29 -29.4(13) 3 .
K1 O1 C30 C29 150.6(13) . .
C29 C29 C30 O1 69.0(15) 3 .

loop_
_platon_squeeze_void_nr
_platon_squeeze_void_average_x
_platon_squeeze_void_average_y
_platon_squeeze_void_average_z
_platon_squeeze_void_volume
_platon_squeeze_void_count_electrons
_platon_squeeze_void_content
1 0.000 0.500 0.605 424 46 ' '
2 0.500 0.000 0.185 424 46 ' '
